data_7158894
loop_
_publ_author_name
'Caltagirone, Claudia'
'Picci, Giacomo'
'Quesada, Roberto'
'Carreira-Barral, Israel'
'Alonso-Carrillo, Daniel'
'Milia, Jessica'
'Busonera, Chiara'

_publ_section_title
;
 The role of indolyl substituents in squaramide-based anionophores
;
_journal_name_full 'Organic &amp; Biomolecular Chemistry'
_journal_paper_doi 10.1039/D2OB01444K
_journal_year 2022
_chemical_formula_moiety 'C12 H11 N2 O, C2 H4 O'
_chemical_formula_sum 'C14 H15 N2 O2'
_chemical_formula_weight 243.28
_chemical_name_systematic L4
_space_group_crystal_system monoclinic
_space_group_IT_number 15
_space_group_name_Hall '-C 2yc'
_space_group_name_H-M_alt 'C 1 2/c 1'
_atom_sites_solution_hydrogens geom
_audit_creation_date 2022-03-23
_audit_creation_method
;
Olex2 1.3
(compiled 2020.11.12 svn.r5f609507 for OlexSys, GUI svn.r6272)
;
_audit_update_record
;
2022-08-04 deposited with the CCDC.	2022-09-23 downloaded from the CCDC.
;
_cell_angle_alpha 90
_cell_angle_beta 107.034(12)
_cell_angle_gamma 90
_cell_formula_units_Z 8
_cell_length_a 23.691(4)
_cell_length_b 6.0862(9)
_cell_length_c 18.277(3)
_cell_measurement_reflns_used 1527
_cell_measurement_temperature 298(2)
_cell_measurement_theta_max 63.58
_cell_measurement_theta_min 3.90
_cell_volume 2519.7(7)
_computing_cell_refinement 'SAINT V8.38A (Bruker, 2018)'
_computing_data_reduction 'SAINT V8.38A (Bruker, 2018)'
_computing_molecular_graphics 'Olex2 1.3 (Dolomanov et al., 2009)'
_computing_publication_material 'Olex2 1.3 (Dolomanov et al., 2009)'
_computing_structure_refinement 'SHELXL 2016/6 (Sheldrick, 2015)'
_computing_structure_solution 'SHELXT 2014/5 (Sheldrick, 2014)'
_diffrn_ambient_temperature 298(2)
_diffrn_measured_fraction_theta_full 0.729
_diffrn_measured_fraction_theta_max 0.729
_diffrn_measurement_device_type 'Bruker D8 VENTURE'
_diffrn_measurement_method '\f and \w scans'
_diffrn_radiation_type CuK\a
_diffrn_radiation_wavelength 1.54178
_diffrn_reflns_av_R_equivalents 0.0748
_diffrn_reflns_av_unetI/netI 0.0830
_diffrn_reflns_Laue_measured_fraction_full 0.729
_diffrn_reflns_Laue_measured_fraction_max 0.729
_diffrn_reflns_limit_h_max 16
_diffrn_reflns_limit_h_min -27
_diffrn_reflns_limit_k_max 6
_diffrn_reflns_limit_k_min -5
_diffrn_reflns_limit_l_max 9
_diffrn_reflns_limit_l_min -17
_diffrn_reflns_number 2646
_diffrn_reflns_point_group_measured_fraction_full 0.729
_diffrn_reflns_point_group_measured_fraction_max 0.729
_diffrn_reflns_theta_full 64.314
_diffrn_reflns_theta_max 64.314
_diffrn_reflns_theta_min 3.903
_diffrn_source_current 1.1
_diffrn_source_power 0.055
_diffrn_source_voltage 50.0
_diffrn_standards_number 0
_exptl_absorpt_coefficient_mu 0.706
_exptl_absorpt_correction_T_max 0.7525
_exptl_absorpt_correction_T_min 0.5478
_exptl_absorpt_correction_type multi-scan
_exptl_absorpt_process_details
;
SADABS-2016/2 (Bruker,2016/2) was used for absorption correction.
wR2(int) was 0.1100 before and 0.0442 after correction.
The Ratio of minimum to maximum transmission is 0.7280.
The \l/2 correction factor is Not present.
;
_exptl_crystal_colour colourless
_exptl_crystal_colour_primary colourless
_exptl_crystal_density_diffrn 1.283
_exptl_crystal_density_method 'not measured'
_exptl_crystal_description prism
_exptl_crystal_F_000 1032
_exptl_crystal_size_max 0.2
_exptl_crystal_size_mid 0.08
_exptl_crystal_size_min 0.03
_refine_diff_density_max 0.274
_refine_diff_density_min -0.272
_refine_diff_density_rms 0.070
_refine_ls_extinction_method none
_refine_ls_goodness_of_fit_ref 1.184
_refine_ls_hydrogen_treatment constr
_refine_ls_matrix_type full
_refine_ls_number_parameters 163
_refine_ls_number_reflns 1537
_refine_ls_number_restraints 0
_refine_ls_restrained_S_all 1.184
_refine_ls_R_factor_all 0.1206
_refine_ls_R_factor_gt 0.0951
_refine_ls_shift/su_max 0.000
_refine_ls_shift/su_mean 0.000
_refine_ls_structure_factor_coef Fsqd
_refine_ls_weighting_details 'w=1/[\s^2^(Fo^2^)+(0.1802P)^2^+2.3980P] where P=(Fo^2^+2Fc^2^)/3'
_refine_ls_weighting_scheme calc
_refine_ls_wR_factor_gt 0.2890
_refine_ls_wR_factor_ref 0.3177
_reflns_Friedel_coverage 0.000
_reflns_number_gt 1126
_reflns_number_total 1537
_reflns_threshold_expression 'I > 2\s(I)'
_cod_data_source_file d2ob01444k2.cif
_cod_data_source_block L4
_cod_database_code 7158894
_shelx_shelxl_version_number 2016/6
_shelx_space_group_comment
;
The symmetry employed for this shelxl refinement is uniquely defined
by the following loop, which should always be used as a source of
symmetry information in preference to the above space-group names.
They are only intended as comments.
;
_shelx_estimated_absorpt_t_max 0.979
_shelx_estimated_absorpt_t_min 0.872
_olex2_refinement_description
;
1. Fixed Uiso
 At 1.2 times of:
  All C(H) groups, All C(H,H) groups, All N(H) groups
2.a Secondary CH2 refined with riding coordinates:
 C10(H10A,H10B), C9(H9A,H9B), C13(H13A,H13B), C14(H14A,H14B)
2.b Aromatic/amide H refined with riding coordinates:
 N2(H2), N1(H1), C1(H1A), C4(H4), C6(H6), C5(H5), C3(H3)
;
_olex2_submission_special_instructions 'No special instructions were received'

loop_
_space_group_symop_operation_xyz
'x, y, z'
'-x, y, -z+1/2'
'x+1/2, y+1/2, z'
'-x+1/2, y+1/2, -z+1/2'
'-x, -y, -z'
'x, -y, z-1/2'
'-x+1/2, -y+1/2, -z'
'x+1/2, -y+1/2, z-1/2'

loop_
_atom_site_label
_atom_site_type_symbol
_atom_site_fract_x
_atom_site_fract_y
_atom_site_fract_z
_atom_site_U_iso_or_equiv
_atom_site_adp_type
_atom_site_occupancy
_atom_site_site_symmetry_order
_atom_site_calc_flag
_atom_site_refinement_flags_posn
_atom_site_refinement_flags_adp
_atom_site_refinement_flags_occupancy
_atom_site_disorder_assembly
_atom_site_disorder_group
O1 O 0.42893(17) 0.7478(6) 0.7239(2) 0.0619(14) Uani 1 1 d . . . . .
N2 N 0.42808(18) 0.2103(7) 0.7213(2) 0.0463(13) Uani 1 1 d . . . . .
H2 H 0.439701 0.075860 0.724078 0.056 Uiso 1 1 calc R U . . .
N1 N 0.3675(2) 0.5127(8) 0.4785(3) 0.0692(17) Uani 1 1 d . . . . .
H1 H 0.381561 0.630529 0.464530 0.083 Uiso 1 1 calc R U . . .
C12 C 0.4676(2) 0.6039(9) 0.7377(3) 0.0489(16) Uani 1 1 d . . . . .
C7 C 0.3242(2) 0.1875(9) 0.4769(3) 0.0472(15) Uani 1 1 d . . . . .
C11 C 0.4687(2) 0.3649(8) 0.7380(3) 0.0454(16) Uani 1 1 d . . . . .
C8 C 0.3435(2) 0.2634(8) 0.5535(3) 0.0451(15) Uani 1 1 d . . . . .
C10 C 0.3646(2) 0.2519(9) 0.6982(3) 0.0464(15) Uani 1 1 d . . . . .
H10A H 0.357866 0.409329 0.695607 0.056 Uiso 1 1 calc R U . . .
H10B H 0.348123 0.193069 0.736877 0.056 Uiso 1 1 calc R U . . .
C9 C 0.3328(2) 0.1513(9) 0.6219(3) 0.0507(16) Uani 1 1 d . . . . .
H9A H 0.290738 0.153339 0.615924 0.061 Uiso 1 1 calc R U . . .
H9B H 0.344737 -0.001210 0.622229 0.061 Uiso 1 1 calc R U . . .
O2 O 0.4573(2) 0.8384(9) 0.4753(4) 0.104(2) Uani 1 1 d . . . . .
C2 C 0.3404(3) 0.3462(10) 0.4310(4) 0.0577(17) Uani 1 1 d . . . . .
C1 C 0.3689(3) 0.4622(9) 0.5517(4) 0.0599(18) Uani 1 1 d . . . . .
H1A H 0.384831 0.551110 0.594071 0.072 Uiso 1 1 calc R U . . .
C4 C 0.2996(4) 0.1314(16) 0.3198(4) 0.089(3) Uani 1 1 d . . . . .
H4 H 0.290990 0.109804 0.267328 0.107 Uiso 1 1 calc R U . . .
C6 C 0.2956(3) -0.0028(9) 0.4420(4) 0.064(2) Uani 1 1 d . . . . .
H6 H 0.284963 -0.111550 0.471193 0.076 Uiso 1 1 calc R U . . .
C5 C 0.2836(4) -0.0275(12) 0.3648(4) 0.086(3) Uani 1 1 d . . . . .
H5 H 0.264241 -0.153508 0.341561 0.103 Uiso 1 1 calc R U . . .
C3 C 0.3280(4) 0.3188(14) 0.3521(4) 0.085(2) Uani 1 1 d . . . . .
H3 H 0.338669 0.425411 0.322193 0.102 Uiso 1 1 calc R U . . .
C13 C 0.4731(5) 0.980(2) 0.4239(6) 0.130(4) Uani 1 1 d . . . . .
H13A H 0.439164 1.006815 0.379989 0.156 Uiso 1 1 calc R U . . .
H13B H 0.503734 0.912246 0.405999 0.156 Uiso 1 1 calc R U . . .
C14 C 0.4945(5) 1.186(2) 0.4623(8) 0.181(7) Uani 1 1 d . . . . .
H14A H 0.504614 1.284628 0.426253 0.217 Uiso 1 1 calc R U . . .
H14B H 0.463052 1.254690 0.478278 0.217 Uiso 1 1 calc R U . . .

loop_
_atom_site_aniso_label
_atom_site_aniso_U_11
_atom_site_aniso_U_22
_atom_site_aniso_U_33
_atom_site_aniso_U_23
_atom_site_aniso_U_13
_atom_site_aniso_U_12
O1 0.070(3) 0.028(2) 0.082(3) 0.0015(17) 0.014(2) 0.0084(18)
N2 0.056(3) 0.024(2) 0.053(3) 0.0048(17) 0.007(2) 0.0017(19)
N1 0.079(4) 0.057(3) 0.071(4) 0.020(3) 0.022(3) -0.009(3)
C12 0.070(3) 0.029(3) 0.042(3) 0.000(2) 0.008(3) 0.004(3)
C7 0.044(3) 0.048(3) 0.048(4) 0.005(2) 0.012(3) 0.013(2)
C11 0.062(3) 0.021(3) 0.045(3) -0.0010(19) 0.002(3) 0.001(2)
C8 0.047(3) 0.032(3) 0.054(4) 0.006(2) 0.010(3) 0.001(2)
C10 0.053(3) 0.039(3) 0.050(4) 0.003(2) 0.019(3) 0.001(2)
C9 0.048(3) 0.041(3) 0.057(4) 0.009(2) 0.007(3) -0.001(2)
O2 0.091(4) 0.087(4) 0.117(5) 0.018(3) 0.003(4) -0.030(3)
C2 0.060(4) 0.064(4) 0.051(4) 0.009(3) 0.018(3) 0.010(3)
C1 0.072(4) 0.048(4) 0.054(4) 0.004(3) 0.010(3) -0.002(3)
C4 0.113(6) 0.099(7) 0.049(5) -0.006(4) 0.014(4) 0.047(5)
C6 0.070(4) 0.050(4) 0.062(5) -0.007(3) 0.004(3) 0.011(3)
C5 0.100(6) 0.066(5) 0.068(5) -0.025(4) -0.011(4) 0.024(4)
C3 0.099(6) 0.088(6) 0.067(6) 0.020(4) 0.021(4) 0.028(4)
C13 0.114(8) 0.192(13) 0.074(6) -0.007(7) 0.016(6) -0.032(7)
C14 0.155(10) 0.142(10) 0.176(11) 0.096(9) -0.061(9) -0.085(8)

loop_
_atom_type_symbol
_atom_type_description
_atom_type_scat_dispersion_real
_atom_type_scat_dispersion_imag
_atom_type_scat_source
C C 0.0181 0.0091 'International Tables Vol C Tables 4.2.6.8 and 6.1.1.4'
H H 0.0000 0.0000 'International Tables Vol C Tables 4.2.6.8 and 6.1.1.4'
N N 0.0311 0.0180 'International Tables Vol C Tables 4.2.6.8 and 6.1.1.4'
O O 0.0492 0.0322 'International Tables Vol C Tables 4.2.6.8 and 6.1.1.4'

loop_
_geom_angle_atom_site_label_1
_geom_angle_atom_site_label_2
_geom_angle_atom_site_label_3
_geom_angle
_geom_angle_site_symmetry_1
_geom_angle_site_symmetry_3
_geom_angle_publ_flag
C11 N2 H2 117.8 . . ?
C11 N2 C10 124.3(4) . . ?
C10 N2 H2 117.8 . . ?
C2 N1 H1 125.4 . . ?
C1 N1 H1 125.4 . . ?
C1 N1 C2 109.1(5) . . ?
O1 C12 C12 135.0(3) . 2_656 ?
O1 C12 C11 135.9(5) . . ?
C11 C12 C12 89.1(3) . 2_656 ?
C2 C7 C8 107.5(5) . . ?
C6 C7 C8 133.9(6) . . ?
C6 C7 C2 118.6(6) . . ?
N2 C11 C12 134.7(5) . . ?
N2 C11 C11 134.4(3) . 2_656 ?
C11 C11 C12 90.9(3) 2_656 . ?
C7 C8 C9 125.9(5) . . ?
C1 C8 C7 106.5(5) . . ?
C1 C8 C9 127.4(5) . . ?
N2 C10 H10A 109.0 . . ?
N2 C10 H10B 109.0 . . ?
N2 C10 C9 112.9(5) . . ?
H10A C10 H10B 107.8 . . ?
C9 C10 H10A 109.0 . . ?
C9 C10 H10B 109.0 . . ?
C8 C9 H9A 108.5 . . ?
C8 C9 H9B 108.5 . . ?
C10 C9 C8 115.0(5) . . ?
C10 C9 H9A 108.5 . . ?
C10 C9 H9B 108.5 . . ?
H9A C9 H9B 107.5 . . ?
C14 O2 C13 107.8(7) 5_676 . ?
N1 C2 C7 106.9(5) . . ?
N1 C2 C3 131.6(7) . . ?
C3 C2 C7 121.6(6) . . ?
N1 C1 H1A 125.0 . . ?
C8 C1 N1 110.1(6) . . ?
C8 C1 H1A 125.0 . . ?
C5 C4 H4 119.7 . . ?
C3 C4 H4 119.7 . . ?
C3 C4 C5 120.7(7) . . ?
C7 C6 H6 120.4 . . ?
C5 C6 C7 119.3(7) . . ?
C5 C6 H6 120.4 . . ?
C4 C5 H5 119.2 . . ?
C6 C5 C4 121.6(7) . . ?
C6 C5 H5 119.2 . . ?
C2 C3 H3 120.8 . . ?
C4 C3 C2 118.3(8) . . ?
C4 C3 H3 120.8 . . ?
O2 C13 H13A 109.8 . . ?
O2 C13 H13B 109.8 . . ?
O2 C13 C14 109.3(9) . . ?
H13A C13 H13B 108.3 . . ?
C14 C13 H13A 109.8 . . ?
C14 C13 H13B 109.8 . . ?
O2 C14 C13 113.2(9) 5_676 . ?
O2 C14 H14A 108.9 5_676 . ?
O2 C14 H14B 108.9 5_676 . ?
C13 C14 H14A 108.9 . . ?
C13 C14 H14B 108.9 . . ?
H14A C14 H14B 107.7 . . ?

loop_
_geom_bond_atom_site_label_1
_geom_bond_atom_site_label_2
_geom_bond_distance
_geom_bond_site_symmetry_2
_geom_bond_publ_flag
O1 C12 1.240(6) . ?
N2 H2 0.8600 . ?
N2 C11 1.316(6) . ?
N2 C10 1.461(6) . ?
N1 H1 0.8600 . ?
N1 C2 1.367(8) . ?
N1 C1 1.363(8) . ?
C12 C12 1.466(11) 2_656 ?
C12 C11 1.455(8) . ?
C7 C8 1.418(8) . ?
C7 C2 1.405(8) . ?
C7 C6 1.397(8) . ?
C11 C11 1.418(10) 2_656 ?
C8 C9 1.509(8) . ?
C8 C1 1.355(8) . ?
C10 H10A 0.9700 . ?
C10 H10B 0.9700 . ?
C10 C9 1.507(7) . ?
C9 H9A 0.9700 . ?
C9 H9B 0.9700 . ?
O2 C13 1.402(11) . ?
O2 C14 1.365(10) 5_676 ?
C2 C3 1.394(10) . ?
C1 H1A 0.9300 . ?
C4 H4 0.9300 . ?
C4 C5 1.391(12) . ?
C4 C3 1.367(11) . ?
C6 H6 0.9300 . ?
C6 C5 1.365(10) . ?
C5 H5 0.9300 . ?
C3 H3 0.9300 . ?
C13 H13A 0.9700 . ?
C13 H13B 0.9700 . ?
C13 C14 1.458(15) . ?
C14 H14A 0.9700 . ?
C14 H14B 0.9700 . ?

loop_
_geom_torsion_atom_site_label_1
_geom_torsion_atom_site_label_2
_geom_torsion_atom_site_label_3
_geom_torsion_atom_site_label_4
_geom_torsion
_geom_torsion_site_symmetry_1
_geom_torsion_site_symmetry_2
_geom_torsion_site_symmetry_3
_geom_torsion_site_symmetry_4
_geom_torsion_publ_flag
O1 C12 C11 N2 2.3(12) . . . . ?
O1 C12 C11 C11 -178.9(7) . . . 2_656 ?
N2 C10 C9 C8 -72.1(6) . . . . ?
N1 C2 C3 C4 -179.9(7) . . . . ?
C12 C12 C11 N2 -178.6(6) 2_656 . . . ?
C12 C12 C11 C11 0.2(6) 2_656 . . 2_656 ?
C7 C8 C9 C10 172.8(5) . . . . ?
C7 C8 C1 N1 -1.3(7) . . . . ?
C7 C2 C3 C4 -0.4(10) . . . . ?
C7 C6 C5 C4 0.7(10) . . . . ?
C11 N2 C10 C9 123.4(6) . . . . ?
C8 C7 C2 N1 -1.0(6) . . . . ?
C8 C7 C2 C3 179.4(6) . . . . ?
C8 C7 C6 C5 -179.0(6) . . . . ?
C10 N2 C11 C12 -2.6(9) . . . . ?
C10 N2 C11 C11 179.2(7) . . . 2_656 ?
C9 C8 C1 N1 -176.3(5) . . . . ?
O2 C13 C14 O2 59.8(15) . . . 5_676 ?
C2 N1 C1 C8 0.7(7) . . . . ?
C2 C7 C8 C9 176.5(5) . . . . ?
C2 C7 C8 C1 1.4(6) . . . . ?
C2 C7 C6 C5 -1.0(9) . . . . ?
C1 N1 C2 C7 0.3(7) . . . . ?
C1 N1 C2 C3 179.8(7) . . . . ?
C1 C8 C9 C10 -13.1(8) . . . . ?
C6 C7 C8 C9 -5.2(10) . . . . ?
C6 C7 C8 C1 179.6(6) . . . . ?
C6 C7 C2 N1 -179.6(5) . . . . ?
C6 C7 C2 C3 0.8(9) . . . . ?
C5 C4 C3 C2 0.1(11) . . . . ?
C3 C4 C5 C6 -0.2(11) . . . . ?
C14 O2 C13 C14 -56.5(15) 5_676 . . . ?
